data_7106800
loop_
_publ_author_name
'Yoshio Furusho'
'Hidetoshi Goto'
'Ken Itomi'
'Hiroshi Katagiri'
'Toyoharu Miyagawa'
'Eiji Yashima'

_publ_section_title
;
 Synthesis and optical resolution of a Cu(I) double-stranded helicate with
 ketimine-bridged tris(bipyridine) ligands
;
_journal_name_full Chem.Commun.
_journal_page_first 9795
_journal_paper_doi 10.1039/c1cc13333k
_journal_volume 47
_journal_year 2011
_chemical_formula_moiety '(C88 H92 N16 Cu4) 4(P F6) (H2 O)'
_chemical_formula_sum 'C88 H92 Cu4 F24 N16 O P4'
_chemical_formula_weight 2225.86
_chemical_name_systematic
;
?
;
_space_group_IT_number 13
_symmetry_cell_setting monoclinic
_symmetry_space_group_name_Hall '-P 2yc'
_symmetry_space_group_name_H-M 'P 1 2/c 1'
_atom_sites_solution_hydrogens geom
_atom_sites_solution_primary direct
_atom_sites_solution_secondary difmap
_audit_creation_method SHELXL-97
_cell_angle_alpha 90.00
_cell_angle_beta 107.539(3)
_cell_angle_gamma 90.00
_cell_formula_units_Z 4
_cell_length_a 32.027(9)
_cell_length_b 11.894(3)
_cell_length_c 24.907(7)
_cell_measurement_reflns_used 5087
_cell_measurement_temperature 90
_cell_measurement_theta_max 24.88
_cell_measurement_theta_min 2.18
_cell_volume 9047(4)
_computing_cell_refinement 'Bruker SMART'
_computing_data_collection 'Bruker SMART'
_computing_data_reduction 'Bruker SAINT'
_computing_molecular_graphics 'Bruker SHELXTL'
_computing_publication_material 'Bruker SHELXTL'
_computing_structure_refinement 'SHELXL-97 (Sheldrick, 1997)'
_computing_structure_solution 'SHELXS-97 (Sheldrick, 1990)'
_diffrn_ambient_temperature 90
_diffrn_detector_area_resol_mean 8.333
_diffrn_measured_fraction_theta_full 0.997
_diffrn_measured_fraction_theta_max 0.997
_diffrn_measurement_device_type 'CCD area detector'
_diffrn_measurement_method 'phi and omega scans'
_diffrn_radiation_monochromator graphite
_diffrn_radiation_source 'fine-focus sealed tube'
_diffrn_radiation_type MoK\a
_diffrn_radiation_wavelength 0.71073
_diffrn_reflns_av_R_equivalents 0.0972
_diffrn_reflns_av_sigmaI/netI 0.1247
_diffrn_reflns_limit_h_max 30
_diffrn_reflns_limit_h_min -35
_diffrn_reflns_limit_k_max 12
_diffrn_reflns_limit_k_min -13
_diffrn_reflns_limit_l_max 27
_diffrn_reflns_limit_l_min -26
_diffrn_reflns_number 35152
_diffrn_reflns_theta_full 23.26
_diffrn_reflns_theta_max 23.26
_diffrn_reflns_theta_min 2.11
_exptl_absorpt_coefficient_mu 1.106
_exptl_absorpt_correction_T_max 0.9890
_exptl_absorpt_correction_T_min 0.5567
_exptl_absorpt_correction_type empirical
_exptl_absorpt_process_details
;
SADABS Sheldrick 1996
;
_exptl_crystal_colour 'dark red'
_exptl_crystal_density_diffrn 1.635
_exptl_crystal_density_method 'not measured'
_exptl_crystal_description needle
_exptl_crystal_F_000 4528
_exptl_crystal_size_max 0.60
_exptl_crystal_size_mid 0.03
_exptl_crystal_size_min 0.01
_refine_diff_density_max 1.302
_refine_diff_density_min -2.109
_refine_diff_density_rms 0.181
_refine_ls_extinction_method none
_refine_ls_goodness_of_fit_ref 1.168
_refine_ls_hydrogen_treatment constr
_refine_ls_matrix_type full
_refine_ls_number_parameters 1235
_refine_ls_number_reflns 12956
_refine_ls_number_restraints 1872
_refine_ls_restrained_S_all 1.099
_refine_ls_R_factor_all 0.1791
_refine_ls_R_factor_gt 0.1338
_refine_ls_shift/su_max 0.017
_refine_ls_shift/su_mean 0.000
_refine_ls_structure_factor_coef Fsqd
_refine_ls_weighting_details 'calc w=1/[\s^2^(Fo^2^)+(0.0221P)^2^+389.8422P] where P=(Fo^2^+2Fc^2^)/3'
_refine_ls_weighting_scheme calc
_refine_ls_wR_factor_gt 0.2857
_refine_ls_wR_factor_ref 0.3032
_reflns_number_gt 8687
_reflns_number_total 12956
_reflns_threshold_expression >2sigma(I)
_cod_data_source_file c1cc13333k.txt
_cod_data_source_block pc
_cod_original_sg_symbol_H-M P2/c
_cod_database_code 7106800

loop_
_symmetry_equiv_pos_as_xyz
'x, y, z'
'-x, y, -z+1/2'
'-x, -y, -z'
'x, -y, z-1/2'

loop_
_atom_site_label
_atom_site_type_symbol
_atom_site_fract_x
_atom_site_fract_y
_atom_site_fract_z
_atom_site_U_iso_or_equiv
_atom_site_adp_type
_atom_site_occupancy
_atom_site_symmetry_multiplicity
_atom_site_calc_flag
_atom_site_refinement_flags
_atom_site_disorder_assembly
_atom_site_disorder_group
C1A C 1.1842(6) 0.4956(14) 0.5887(7) 0.030(3) Uani 1 1 d U . .
H1A1 H 1.2058 0.5564 0.5996 0.045 Uiso 1 1 calc R . .
H1A2 H 1.1846 0.4513 0.6220 0.045 Uiso 1 1 calc R . .
H1A3 H 1.1550 0.5277 0.5721 0.045 Uiso 1 1 calc R . .
C2A C 1.1955(6) 0.4204(13) 0.5460(6) 0.021(2) Uani 1 1 d U . .
H2A1 H 1.1737 0.3588 0.5354 0.026 Uiso 1 1 calc R . .
H2A2 H 1.2246 0.3861 0.5635 0.026 Uiso 1 1 calc R . .
C3A C 1.1961(5) 0.4837(13) 0.4930(6) 0.021(2) Uani 1 1 d U . .
H3A1 H 1.1675 0.5208 0.4761 0.026 Uiso 1 1 calc R . .
H3A2 H 1.2190 0.5427 0.5030 0.026 Uiso 1 1 calc R . .
C4A C 1.2053(5) 0.4041(12) 0.4507(6) 0.0192(17) Uani 1 1 d U . .
H4A1 H 1.2364 0.3809 0.4649 0.023 Uiso 1 1 calc R . .
H4A2 H 1.1872 0.3358 0.4488 0.023 Uiso 1 1 calc R . .
C5A C 1.1969(5) 0.4489(12) 0.3921(6) 0.0172(15) Uani 1 1 d U . .
C6A C 1.2060(5) 0.5615(12) 0.3812(6) 0.0182(17) Uani 1 1 d U . .
H6A H 1.2183 0.6117 0.4116 0.022 Uiso 1 1 calc R . .
C7A C 1.1971(5) 0.5979(12) 0.3267(6) 0.0185(17) Uani 1 1 d U . .
H7A H 1.2021 0.6744 0.3196 0.022 Uiso 1 1 calc R . .
C8A C 1.1807(5) 0.5251(12) 0.2815(6) 0.0169(17) Uani 1 1 d U . .
H8A H 1.1753 0.5488 0.2436 0.020 Uiso 1 1 calc R . .
C9A C 1.1728(5) 0.4143(12) 0.2954(6) 0.0163(14) Uani 1 1 d U . .
C10A C 1.1570(5) 0.3276(12) 0.2507(6) 0.0154(14) Uani 1 1 d U . .
C11A C 1.1614(5) 0.3376(12) 0.1965(6) 0.0154(16) Uani 1 1 d U . .
H11A H 1.1742 0.4027 0.1859 0.019 Uiso 1 1 calc R . .
C12A C 1.1472(5) 0.2538(12) 0.1603(6) 0.0166(16) Uani 1 1 d U . .
H12A H 1.1501 0.2597 0.1236 0.020 Uiso 1 1 calc R . .
C13A C 1.1281(5) 0.1580(12) 0.1744(6) 0.0158(16) Uani 1 1 d U . .
H13A H 1.1187 0.0982 0.1483 0.019 Uiso 1 1 calc R . .
C14A C 1.1234(5) 0.1525(12) 0.2278(6) 0.0149(14) Uani 1 1 d U . .
C15A C 1.1017(5) 0.0543(11) 0.2459(6) 0.0136(16) Uani 1 1 d U . .
H15A H 1.0850 0.0113 0.2122 0.016 Uiso 1 1 calc R . .
H15B H 1.1244 0.0039 0.2697 0.016 Uiso 1 1 calc R . .
C16A C 1.0545(5) 0.0112(12) 0.3003(6) 0.0142(15) Uani 1 1 d U . .
C17A C 1.0609(5) -0.1132(12) 0.2935(6) 0.016(3) Uani 1 1 d U . .
H17A H 1.0549 -0.1310 0.2535 0.025 Uiso 1 1 calc R . .
H17B H 1.0409 -0.1557 0.3088 0.025 Uiso 1 1 calc R . .
H17C H 1.0912 -0.1337 0.3139 0.025 Uiso 1 1 calc R . .
C18A C 1.0249(5) 0.0505(11) 0.3325(6) 0.0138(14) Uani 1 1 d U . .
C19A C 1.0126(5) -0.0186(12) 0.3697(6) 0.0144(16) Uani 1 1 d U . .
H19A H 1.0207 -0.0957 0.3733 0.017 Uiso 1 1 calc R . .
C20A C 0.9876(5) 0.0286(12) 0.4026(6) 0.0154(16) Uani 1 1 d U . .
H20A H 0.9796 -0.0155 0.4297 0.018 Uiso 1 1 calc R . .
C21A C 0.9754(5) 0.1397(11) 0.3943(6) 0.0141(15) Uani 1 1 d U . .
H21A H 0.9588 0.1736 0.4158 0.017 Uiso 1 1 calc R . .
C22A C 0.9876(5) 0.2022(11) 0.3539(6) 0.0138(14) Uani 1 1 d U . .
C1B C 0.6964(6) -0.0211(16) 0.0594(8) 0.041(4) Uani 1 1 d U . .
H1B1 H 0.7176 -0.0823 0.0721 0.062 Uiso 1 1 calc R . .
H1B2 H 0.6808 -0.0309 0.0193 0.062 Uiso 1 1 calc R . .
H1B3 H 0.6754 -0.0221 0.0810 0.062 Uiso 1 1 calc R . .
C2B C 0.7205(6) 0.0909(15) 0.0682(7) 0.032(3) Uani 1 1 d U . .
H2B1 H 0.7426 0.0891 0.0476 0.039 Uiso 1 1 calc R . .
H2B2 H 0.6993 0.1509 0.0511 0.039 Uiso 1 1 calc R . .
C3B C 0.7435(6) 0.1222(14) 0.1290(6) 0.027(2) Uani 1 1 d U . .
H3B1 H 0.7209 0.1343 0.1482 0.033 Uiso 1 1 calc R . .
H3B2 H 0.7588 0.1947 0.1295 0.033 Uiso 1 1 calc R . .
C4B C 0.7769(5) 0.0363(13) 0.1634(6) 0.0216(19) Uani 1 1 d U . .
H4B1 H 0.7941 0.0711 0.1993 0.026 Uiso 1 1 calc R . .
H4B2 H 0.7611 -0.0291 0.1723 0.026 Uiso 1 1 calc R . .
C5B C 0.8078(5) -0.0038(12) 0.1318(6) 0.0202(16) Uani 1 1 d U . .
C6B C 0.8083(5) -0.1175(13) 0.1162(6) 0.0198(17) Uani 1 1 d U . .
H6B H 0.7907 -0.1708 0.1279 0.024 Uiso 1 1 calc R . .
C7B C 0.8347(5) -0.1523(13) 0.0833(6) 0.0197(17) Uani 1 1 d U . .
H7B H 0.8361 -0.2293 0.0738 0.024 Uiso 1 1 calc R . .
C8B C 0.8585(5) -0.0723(12) 0.0650(6) 0.0195(17) Uani 1 1 d U . .
H8B H 0.8760 -0.0929 0.0419 0.023 Uiso 1 1 calc R . .
C9B C 0.8564(5) 0.0404(12) 0.0813(6) 0.0178(15) Uani 1 1 d U . .
C10B C 0.8807(5) 0.1326(12) 0.0629(6) 0.0165(14) Uani 1 1 d U . .
C11B C 0.8947(5) 0.1205(12) 0.0141(6) 0.0148(16) Uani 1 1 d U . .
H11B H 0.8893 0.0539 -0.0080 0.018 Uiso 1 1 calc R . .
C12B C 0.9163(5) 0.2103(12) 0.0010(6) 0.0145(16) Uani 1 1 d U . .
H12B H 0.9262 0.2061 -0.0312 0.017 Uiso 1 1 calc R . .
C13B C 0.9243(5) 0.3065(12) 0.0329(6) 0.0143(16) Uani 1 1 d U . .
H13B H 0.9392 0.3683 0.0229 0.017 Uiso 1 1 calc R . .
C14B C 0.9097(5) 0.3113(12) 0.0815(6) 0.0148(14) Uani 1 1 d U . .
C15B C 0.9163(5) 0.4156(11) 0.1152(6) 0.0134(16) Uani 1 1 d U . .
H15C H 0.9392 0.4613 0.1062 0.016 Uiso 1 1 calc R . .
H15D H 0.8888 0.4596 0.1042 0.016 Uiso 1 1 calc R . .
C16B C 0.9328(5) 0.4816(12) 0.2098(6) 0.0134(15) Uani 1 1 d U . .
C17B C 0.9240(5) 0.5996(12) 0.1892(6) 0.019(3) Uani 1 1 d U . .
H17D H 0.9509 0.6329 0.1853 0.028 Uiso 1 1 calc R . .
H17E H 0.9139 0.6436 0.2162 0.028 Uiso 1 1 calc R . .
H17F H 0.9014 0.5998 0.1525 0.028 Uiso 1 1 calc R . .
C18B C 0.9456(5) 0.4571(12) 0.2701(6) 0.0131(14) Uani 1 1 d U . .
C19B C 0.9418(5) 0.5332(12) 0.3112(6) 0.0138(16) Uani 1 1 d U . .
H19B H 0.9309 0.6067 0.3003 0.017 Uiso 1 1 calc R . .
C20B C 0.9535(5) 0.5035(12) 0.3669(6) 0.0142(16) Uani 1 1 d U . .
H20B H 0.9517 0.5564 0.3947 0.017 Uiso 1 1 calc R . .
C21B C 0.9683(5) 0.3923(11) 0.3822(6) 0.0141(16) Uani 1 1 d U . .
H21B H 0.9759 0.3687 0.4203 0.017 Uiso 1 1 calc R . .
C22B C 0.9715(5) 0.3182(11) 0.3401(6) 0.0127(13) Uani 1 1 d U . .
C1C C 0.2305(7) 0.1861(16) 0.0653(8) 0.045(4) Uani 1 1 d U . .
H1C1 H 0.2213 0.2313 0.0926 0.067 Uiso 1 1 calc R . .
H1C2 H 0.2132 0.2072 0.0270 0.067 Uiso 1 1 calc R . .
H1C3 H 0.2616 0.1996 0.0700 0.067 Uiso 1 1 calc R . .
C2C C 0.2233(7) 0.0601(15) 0.0750(8) 0.042(3) Uani 1 1 d U . .
H2C1 H 0.1948 0.0513 0.0823 0.050 Uiso 1 1 calc R . .
H2C2 H 0.2217 0.0183 0.0400 0.050 Uiso 1 1 calc R . .
C3C C 0.2576(6) 0.0089(15) 0.1219(7) 0.037(3) Uani 1 1 d U . .
H3C1 H 0.2866 0.0230 0.1169 0.045 Uiso 1 1 calc R . .
H3C2 H 0.2530 -0.0734 0.1218 0.045 Uiso 1 1 calc R . .
C4C C 0.2565(6) 0.0590(14) 0.1797(7) 0.031(2) Uani 1 1 d U . .
H4C1 H 0.2614 0.1412 0.1797 0.038 Uiso 1 1 calc R . .
H4C2 H 0.2271 0.0466 0.1839 0.038 Uiso 1 1 calc R . .
C5C C 0.2908(6) 0.0066(13) 0.2296(7) 0.0278(17) Uani 1 1 d U . .
C6C C 0.2894(6) -0.1024(13) 0.2434(7) 0.0273(18) Uani 1 1 d U . .
H6C H 0.2665 -0.1486 0.2210 0.033 Uiso 1 1 calc R . .
C7C C 0.3206(6) -0.1495(14) 0.2899(7) 0.0279(18) Uani 1 1 d U . .
H7C H 0.3209 -0.2278 0.2977 0.034 Uiso 1 1 calc R . .
C8C C 0.3509(6) -0.0772(13) 0.3238(7) 0.0272(18) Uani 1 1 d U . .
H8C H 0.3718 -0.1037 0.3572 0.033 Uiso 1 1 calc R . .
C9C C 0.3504(6) 0.0355(13) 0.3082(7) 0.0259(15) Uani 1 1 d U . .
C10C C 0.3807(5) 0.1205(13) 0.3440(6) 0.0241(15) Uani 1 1 d U . .
C11C C 0.4013(5) 0.1055(13) 0.4029(6) 0.0239(17) Uani 1 1 d U . .
H11C H 0.3989 0.0361 0.4206 0.029 Uiso 1 1 calc R . .
C12C C 0.4246(5) 0.1929(13) 0.4334(7) 0.0245(17) Uani 1 1 d U . .
H12C H 0.4387 0.1847 0.4727 0.029 Uiso 1 1 calc R . .
C13C C 0.4275(5) 0.2936(13) 0.4066(6) 0.0233(16) Uani 1 1 d U . .
H13C H 0.4419 0.3561 0.4280 0.028 Uiso 1 1 calc R . .
C14C C 0.4098(5) 0.3029(13) 0.3499(6) 0.0228(15) Uani 1 1 d U . .
C15C C 0.4120(6) 0.4086(12) 0.3188(6) 0.0226(15) Uani 1 1 d U . .
H15E H 0.3825 0.4429 0.3058 0.027 Uiso 1 1 calc R . .
H15F H 0.4318 0.4624 0.3447 0.027 Uiso 1 1 calc R . .
C16C C 0.4308(5) 0.4752(13) 0.2387(6) 0.0230(16) Uani 1 1 d U . .
C17C C 0.4185(6) 0.5944(13) 0.2473(7) 0.029(3) Uani 1 1 d U . .
H17G H 0.3905 0.5950 0.2557 0.044 Uiso 1 1 calc R . .
H17H H 0.4157 0.6379 0.2129 0.044 Uiso 1 1 calc R . .
H17I H 0.4413 0.6279 0.2787 0.044 Uiso 1 1 calc R . .
C18C C 0.4467(5) 0.4485(13) 0.1892(6) 0.0224(15) Uani 1 1 d U . .
C19C C 0.4487(5) 0.5317(13) 0.1492(6) 0.0244(17) Uani 1 1 d U . .
H19C H 0.4423 0.6082 0.1545 0.029 Uiso 1 1 calc R . .
C20C C 0.4600(5) 0.4996(13) 0.1031(7) 0.0237(17) Uani 1 1 d U . .
H20C H 0.4606 0.5530 0.0749 0.028 Uiso 1 1 calc R . .
C21C C 0.4710(5) 0.3860(12) 0.0974(7) 0.0237(16) Uani 1 1 d U . .
H21C H 0.4779 0.3612 0.0649 0.028 Uiso 1 1 calc R . .
C22C C 0.4713(5) 0.3128(13) 0.1399(6) 0.0220(15) Uani 1 1 d U . .
C1D C 0.6711(6) 0.4871(14) 0.0407(6) 0.032(3) Uani 1 1 d U . .
H1D1 H 0.6421 0.5173 0.0381 0.047 Uiso 1 1 calc R . .
H1D2 H 0.6694 0.4434 0.0068 0.047 Uiso 1 1 calc R . .
H1D3 H 0.6918 0.5493 0.0441 0.047 Uiso 1 1 calc R . .
C2D C 0.6870(6) 0.4097(14) 0.0935(6) 0.027(2) Uani 1 1 d U . .
H2D1 H 0.6657 0.3478 0.0901 0.032 Uiso 1 1 calc R . .
H2D2 H 0.7155 0.3760 0.0946 0.032 Uiso 1 1 calc R . .
C3D C 0.6920(6) 0.4727(14) 0.1484(6) 0.026(2) Uani 1 1 d U . .
H3D1 H 0.7123 0.5369 0.1514 0.032 Uiso 1 1 calc R . .
H3D2 H 0.6632 0.5029 0.1486 0.032 Uiso 1 1 calc R . .
C4D C 0.7092(6) 0.3968(14) 0.1969(6) 0.027(2) Uani 1 1 d U . .
H4D1 H 0.7401 0.3792 0.2003 0.033 Uiso 1 1 calc R . .
H4D2 H 0.6925 0.3254 0.1890 0.033 Uiso 1 1 calc R . .
C5D C 0.7071(6) 0.4422(14) 0.2533(7) 0.0284(17) Uani 1 1 d U . .
C6D C 0.7201(6) 0.5523(14) 0.2703(7) 0.0292(19) Uani 1 1 d U . .
H6D H 0.7320 0.5993 0.2478 0.035 Uiso 1 1 calc R . .
C7D C 0.7152(6) 0.5919(14) 0.3207(7) 0.0289(18) Uani 1 1 d U . .
H7D H 0.7252 0.6651 0.3336 0.035 Uiso 1 1 calc R . .
C8D C 0.6957(6) 0.5247(14) 0.3524(7) 0.0288(18) Uani 1 1 d U . .
H8D H 0.6914 0.5510 0.3863 0.035 Uiso 1 1 calc R . .
C9D C 0.6832(6) 0.4182(14) 0.3320(7) 0.0275(16) Uani 1 1 d U . .
C10D C 0.6636(6) 0.3355(13) 0.3633(7) 0.0265(15) Uani 1 1 d U . .
C11D C 0.6616(5) 0.3563(14) 0.4174(7) 0.0265(18) Uani 1 1 d U . .
H11D H 0.6713 0.4268 0.4347 0.032 Uiso 1 1 calc R . .
C12D C 0.6455(5) 0.2752(13) 0.4470(7) 0.0258(18) Uani 1 1 d U . .
H12D H 0.6451 0.2865 0.4846 0.031 Uiso 1 1 calc R . .
C13D C 0.6296(5) 0.1726(13) 0.4159(7) 0.0256(18) Uani 1 1 d U . .
H13D H 0.6194 0.1128 0.4339 0.031 Uiso 1 1 calc R . .
C14D C 0.6290(6) 0.1611(13) 0.3617(7) 0.0251(15) Uani 1 1 d U . .
C15D C 0.6107(5) 0.0555(13) 0.3282(6) 0.0241(17) Uani 1 1 d U . .
H15G H 0.6346 0.0133 0.3197 0.029 Uiso 1 1 calc R . .
H15H H 0.5973 0.0063 0.3506 0.029 Uiso 1 1 calc R . .
C16D C 0.5569(5) 0.0070(13) 0.2402(6) 0.0236(16) Uani 1 1 d U . .
C17D C 0.5672(6) -0.1163(13) 0.2536(7) 0.029(3) Uani 1 1 d U . .
H17J H 0.5983 -0.1300 0.2585 0.044 Uiso 1 1 calc R . .
H17K H 0.5494 -0.1626 0.2226 0.044 Uiso 1 1 calc R . .
H17L H 0.5606 -0.1358 0.2884 0.044 Uiso 1 1 calc R . .
C18D C 0.5253(5) 0.0424(13) 0.1887(6) 0.0232(15) Uani 1 1 d U . .
C19D C 0.5096(5) -0.0282(13) 0.1419(6) 0.0237(16) Uani 1 1 d U . .
H19D H 0.5165 -0.1062 0.1446 0.028 Uiso 1 1 calc R . .
C20D C 0.4837(5) 0.0182(13) 0.0908(7) 0.0242(17) Uani 1 1 d U . .
H20D H 0.4739 -0.0279 0.0583 0.029 Uiso 1 1 calc R . .
C21D C 0.4721(5) 0.1320(13) 0.0878(7) 0.0237(17) Uani 1 1 d U . .
H21D H 0.4560 0.1659 0.0533 0.028 Uiso 1 1 calc R . .
C22D C 0.4856(5) 0.1944(13) 0.1386(6) 0.0229(14) Uani 1 1 d U . .
Cu1A Cu 1.14935(6) 0.22777(14) 0.35138(7) 0.0143(4) Uani 1 1 d U . .
Cu2A Cu 1.04912(6) 0.24704(13) 0.28346(7) 0.0104(4) Uani 1 1 d U . .
Cu1B Cu 0.34201(7) 0.22692(15) 0.23965(8) 0.0232(5) Uani 1 1 d U . .
Cu2B Cu 0.44909(6) 0.24087(15) 0.24650(8) 0.0210(4) Uani 1 1 d U . .
F1 F 0.1924(3) 0.7322(7) 0.2080(4) 0.0301(17) Uani 1 1 d U . .
F2 F 0.1665(3) 0.8286(8) 0.1255(4) 0.0357(18) Uani 1 1 d U . .
F3 F 0.1698(3) 0.9128(8) 0.2080(4) 0.0330(18) Uani 1 1 d U . .
F4 F 0.1266(3) 0.6848(8) 0.1478(4) 0.0377(19) Uani 1 1 d U . .
F5 F 0.1042(3) 0.8670(8) 0.1474(4) 0.0379(19) Uani 1 1 d U . .
F6 F 0.1300(3) 0.7727(8) 0.2294(4) 0.0310(17) Uani 1 1 d U . .
F7 F 0.0100(3) 0.7159(7) 0.4868(4) 0.0276(17) Uani 1 1 d U . .
F8 F 0.0284(3) 0.7101(7) 0.4062(4) 0.0306(17) Uani 1 1 d U . .
F9 F 0.0490(3) 0.5683(7) 0.4705(4) 0.0320(18) Uani 1 1 d U . .
F10 F 0.0816(3) 0.6953(7) 0.5375(4) 0.0288(17) Uani 1 1 d U . .
F11 F 0.0614(3) 0.8370(7) 0.4747(4) 0.0293(17) Uani 1 1 d U . .
F12 F 0.0998(3) 0.6882(8) 0.4556(4) 0.0333(18) Uani 1 1 d U . .
F13 F 0.3965(3) 0.6899(8) 0.3812(4) 0.0397(19) Uani 1 1 d U . .
F14 F 0.4376(3) 0.8356(8) 0.4242(4) 0.0377(19) Uani 1 1 d U . .
F15 F 0.4172(3) 0.7010(8) 0.4757(4) 0.0388(19) Uani 1 1 d U . .
F16 F 0.4879(3) 0.7130(8) 0.4760(4) 0.0350(18) Uani 1 1 d U . .
F17 F 0.4461(3) 0.5669(8) 0.4331(4) 0.0413(19) Uani 1 1 d U . .
F18 F 0.4654(3) 0.7032(8) 0.3809(4) 0.0392(19) Uani 1 1 d U . .
F25 F 0.3435(4) 0.9086(8) 0.0686(4) 0.0413(19) Uani 1 1 d U . .
F26 F 0.3053(3) 0.7457(8) 0.0494(4) 0.0422(19) Uani 1 1 d U . .
F27 F 0.3467(3) 0.7827(8) 0.1387(4) 0.0413(19) Uani 1 1 d U . .
F28 F 0.3672(4) 0.6455(8) 0.0901(4) 0.043(2) Uani 1 1 d U . .
F29 F 0.4063(4) 0.8062(9) 0.1110(4) 0.048(2) Uani 1 1 d U . .
F30 F 0.3636(3) 0.7691(8) 0.0165(4) 0.0378(18) Uani 1 1 d U . .
N1A N 1.1802(4) 0.3776(10) 0.3496(5) 0.0165(13) Uani 1 1 d U . .
N2A N 1.1380(4) 0.2351(10) 0.2644(5) 0.0154(13) Uani 1 1 d U . .
N3A N 1.0721(4) 0.0892(9) 0.2771(5) 0.0130(13) Uani 1 1 d U . .
N4A N 1.0122(4) 0.1580(9) 0.3239(5) 0.0134(12) Uani 1 1 d U . .
N1B N 0.8327(4) 0.0738(10) 0.1142(5) 0.0192(15) Uani 1 1 d U . .
N2B N 0.8874(4) 0.2267(10) 0.0954(5) 0.0149(14) Uani 1 1 d U . .
N3B N 0.9293(4) 0.3957(9) 0.1759(5) 0.0133(15) Uani 1 1 d U . .
N4B N 0.9600(4) 0.3499(9) 0.2846(5) 0.0130(13) Uani 1 1 d U . .
N1C N 0.3218(5) 0.0782(11) 0.2611(5) 0.0266(14) Uani 1 1 d U . .
N2C N 0.3846(4) 0.2185(10) 0.3178(5) 0.0232(13) Uani 1 1 d U . .
N3C N 0.4282(4) 0.3893(10) 0.2694(5) 0.0225(14) Uani 1 1 d U . .
N4C N 0.4580(4) 0.3402(10) 0.1844(5) 0.0232(13) Uani 1 1 d U . .
N1D N 0.6882(5) 0.3763(11) 0.2857(5) 0.0278(16) Uani 1 1 d U . .
N2D N 0.6467(4) 0.2369(11) 0.3373(5) 0.0240(15) Uani 1 1 d U . .
N3D N 0.5774(4) 0.0887(11) 0.2754(5) 0.0238(16) Uani 1 1 d U . .
N4D N 0.5122(4) 0.1521(10) 0.1868(5) 0.0229(14) Uani 1 1 d U . .
O1S O 0.4539(7) 0.7356(19) 0.0680(9) 0.113(5) Uani 1 1 d U . .
P1 P 0.14813(15) 0.7995(3) 0.17732(18) 0.0241(9) Uani 1 1 d U . .
P2 P 0.05518(15) 0.7015(3) 0.47177(17) 0.0222(9) Uani 1 1 d U . .
P3 P 0.44187(16) 0.7007(4) 0.42827(19) 0.0284(10) Uani 1 1 d U . .
P5 P 0.35609(17) 0.7763(4) 0.0793(2) 0.0356(11) Uani 1 1 d U . .

loop_
_atom_site_aniso_label
_atom_site_aniso_U_11
_atom_site_aniso_U_22
_atom_site_aniso_U_33
_atom_site_aniso_U_23
_atom_site_aniso_U_13
_atom_site_aniso_U_12
C1A 0.048(8) 0.024(7) 0.020(7) 0.000(6) 0.012(6) 0.005(7)
C2A 0.036(4) 0.015(4) 0.016(4) -0.001(4) 0.012(4) 0.002(4)
C3A 0.035(5) 0.014(4) 0.017(4) 0.000(4) 0.010(4) 0.001(4)
C4A 0.031(3) 0.012(3) 0.017(3) -0.001(3) 0.011(3) 0.000(3)
C5A 0.028(3) 0.009(3) 0.018(3) -0.001(3) 0.012(3) 0.001(3)
C6A 0.029(3) 0.010(3) 0.019(3) 0.000(3) 0.012(3) 0.000(3)
C7A 0.028(3) 0.009(3) 0.020(3) 0.001(3) 0.011(3) 0.001(3)
C8A 0.028(3) 0.010(3) 0.018(3) 0.001(3) 0.013(3) 0.001(3)
C9A 0.027(3) 0.009(3) 0.017(3) 0.000(2) 0.012(2) 0.002(2)
C10A 0.025(3) 0.009(2) 0.016(2) 0.001(2) 0.011(2) 0.002(2)
C11A 0.025(3) 0.009(3) 0.015(3) 0.003(3) 0.011(3) 0.002(3)
C12A 0.025(3) 0.009(3) 0.017(3) 0.003(3) 0.009(3) 0.002(3)
C13A 0.025(3) 0.009(3) 0.016(3) 0.001(3) 0.011(3) 0.003(3)
C14A 0.024(3) 0.008(2) 0.016(2) 0.000(2) 0.011(2) 0.003(2)
C15A 0.024(3) 0.007(3) 0.014(3) -0.001(3) 0.012(3) 0.002(3)
C16A 0.024(3) 0.006(3) 0.015(3) 0.000(3) 0.010(3) 0.001(3)
C17A 0.025(6) 0.009(5) 0.018(5) 0.003(5) 0.009(5) -0.001(5)
C18A 0.023(3) 0.006(2) 0.015(2) 0.001(2) 0.010(2) 0.001(2)
C19A 0.023(3) 0.006(3) 0.016(3) 0.000(3) 0.010(3) 0.002(3)
C20A 0.024(3) 0.008(3) 0.016(3) 0.002(3) 0.009(3) 0.001(3)
C21A 0.023(3) 0.007(3) 0.014(3) 0.000(2) 0.009(2) 0.001(3)
C22A 0.023(3) 0.007(2) 0.015(2) 0.001(2) 0.010(2) 0.000(2)
C1B 0.045(8) 0.036(8) 0.039(8) 0.000(7) 0.009(7) 0.010(7)
C2B 0.037(6) 0.029(5) 0.032(5) 0.002(5) 0.014(5) 0.001(5)
C3B 0.035(5) 0.025(5) 0.027(4) 0.002(4) 0.016(4) -0.002(4)
C4B 0.031(4) 0.017(4) 0.021(4) 0.002(3) 0.013(3) -0.002(3)
C5B 0.029(3) 0.014(3) 0.020(3) 0.001(3) 0.010(3) -0.003(3)
C6B 0.029(3) 0.013(3) 0.020(3) 0.001(3) 0.010(3) -0.003(3)
C7B 0.029(3) 0.012(3) 0.019(3) 0.001(3) 0.009(3) -0.003(3)
C8B 0.029(3) 0.013(3) 0.019(3) 0.000(3) 0.010(3) -0.002(3)
C9B 0.027(3) 0.011(3) 0.017(3) 0.002(2) 0.011(3) -0.002(3)
C10B 0.027(3) 0.011(3) 0.015(3) 0.001(2) 0.011(2) 0.001(2)
C11B 0.027(3) 0.009(3) 0.012(3) 0.001(3) 0.012(3) 0.001(3)
C12B 0.026(3) 0.010(3) 0.012(3) 0.003(3) 0.013(3) 0.000(3)
C13B 0.026(3) 0.009(3) 0.012(3) 0.003(3) 0.013(3) 0.001(3)
C14B 0.026(3) 0.009(3) 0.014(3) 0.003(2) 0.011(2) 0.001(2)
C15B 0.024(3) 0.007(3) 0.013(3) 0.004(3) 0.012(3) 0.001(3)
C16B 0.024(3) 0.006(3) 0.015(3) 0.004(3) 0.012(3) 0.000(3)
C17B 0.032(6) 0.007(5) 0.019(5) 0.002(5) 0.010(5) 0.002(5)
C18B 0.023(3) 0.007(3) 0.014(3) 0.002(2) 0.012(2) 0.001(2)
C19B 0.023(3) 0.007(3) 0.015(3) 0.002(3) 0.012(3) 0.001(3)
C20B 0.024(3) 0.007(3) 0.015(3) 0.001(3) 0.012(3) 0.001(3)
C21B 0.023(3) 0.007(3) 0.015(3) 0.001(3) 0.011(3) 0.000(3)
C22B 0.022(3) 0.006(2) 0.014(2) 0.002(2) 0.012(2) 0.000(2)
C1C 0.057(9) 0.041(8) 0.033(8) 0.008(7) 0.006(7) -0.008(7)
C2C 0.052(6) 0.033(6) 0.033(5) -0.004(5) 0.001(5) -0.004(5)
C3C 0.048(5) 0.028(5) 0.032(5) -0.004(4) 0.005(4) -0.002(4)
C4C 0.043(4) 0.021(4) 0.028(4) -0.001(3) 0.008(3) 0.000(3)
C5C 0.039(3) 0.017(3) 0.027(3) 0.000(3) 0.009(3) 0.000(3)
C6C 0.039(3) 0.016(3) 0.026(3) 0.002(3) 0.008(3) 0.000(3)
C7C 0.039(3) 0.016(3) 0.027(3) 0.002(3) 0.008(3) 0.000(3)
C8C 0.038(3) 0.015(3) 0.027(3) 0.002(3) 0.007(3) 0.000(3)
C9C 0.037(3) 0.015(3) 0.026(3) 0.001(2) 0.009(3) 0.001(3)
C10C 0.036(3) 0.014(3) 0.023(3) 0.000(2) 0.011(2) 0.001(2)
C11C 0.037(3) 0.014(3) 0.022(3) 0.002(3) 0.010(3) 0.001(3)
C12C 0.036(3) 0.015(3) 0.023(3) 0.000(3) 0.010(3) 0.002(3)
C13C 0.036(3) 0.013(3) 0.022(3) 0.000(3) 0.009(3) 0.002(3)
C14C 0.035(3) 0.012(3) 0.022(3) 0.000(2) 0.011(2) 0.002(2)
C15C 0.036(3) 0.012(3) 0.022(3) 0.001(3) 0.011(3) 0.001(3)
C16C 0.035(3) 0.011(3) 0.024(3) 0.002(3) 0.010(3) 0.000(3)
C17C 0.039(6) 0.015(6) 0.033(6) 0.002(5) 0.011(5) 0.002(5)
C18C 0.034(3) 0.011(3) 0.024(3) 0.003(2) 0.011(2) -0.001(2)
C19C 0.036(3) 0.012(3) 0.025(3) 0.002(3) 0.008(3) 0.000(3)
C20C 0.035(3) 0.012(3) 0.025(3) 0.002(3) 0.009(3) -0.001(3)
C21C 0.035(3) 0.012(3) 0.024(3) 0.001(3) 0.009(3) -0.001(3)
C22C 0.034(3) 0.011(3) 0.023(3) 0.002(2) 0.011(2) -0.001(2)
C1D 0.050(8) 0.028(7) 0.020(7) -0.003(6) 0.015(6) -0.004(7)
C2D 0.039(5) 0.023(5) 0.023(4) -0.003(4) 0.017(4) -0.002(4)
C3D 0.038(5) 0.022(5) 0.025(5) -0.001(4) 0.018(4) -0.004(4)
C4D 0.039(4) 0.022(4) 0.025(4) -0.002(4) 0.016(4) -0.003(4)
C5D 0.040(3) 0.020(3) 0.027(3) 0.000(3) 0.012(3) -0.004(3)
C6D 0.041(4) 0.019(3) 0.028(3) -0.001(3) 0.011(3) -0.005(3)
C7D 0.041(4) 0.019(3) 0.027(3) 0.000(3) 0.011(3) -0.005(3)
C8D 0.041(4) 0.019(3) 0.027(3) -0.001(3) 0.012(3) -0.004(3)
C9D 0.040(3) 0.018(3) 0.026(3) 0.000(3) 0.012(3) -0.004(3)
C10D 0.039(3) 0.017(3) 0.025(3) 0.001(3) 0.011(3) -0.003(3)
C11D 0.040(3) 0.016(3) 0.025(3) 0.000(3) 0.011(3) -0.002(3)
C12D 0.039(3) 0.015(3) 0.025(3) 0.000(3) 0.012(3) -0.002(3)
C13D 0.039(3) 0.016(3) 0.024(3) -0.001(3) 0.013(3) -0.002(3)
C14D 0.037(3) 0.016(3) 0.024(3) 0.002(3) 0.012(3) -0.002(3)
C15D 0.036(3) 0.015(3) 0.023(3) 0.002(3) 0.013(3) -0.001(3)
C16D 0.035(3) 0.014(3) 0.024(3) 0.000(3) 0.013(3) 0.001(3)
C17D 0.042(6) 0.018(6) 0.028(6) 0.000(5) 0.011(5) 0.003(5)
C18D 0.035(3) 0.014(3) 0.023(3) 0.001(2) 0.012(3) 0.000(3)
C19D 0.035(3) 0.014(3) 0.024(3) 0.001(3) 0.012(3) 0.000(3)
C20D 0.035(3) 0.014(3) 0.024(3) 0.000(3) 0.011(3) 0.000(3)
C21D 0.035(3) 0.014(3) 0.024(3) 0.001(3) 0.012(3) 0.000(3)
C22D 0.035(3) 0.012(2) 0.023(2) 0.002(2) 0.011(2) 0.001(2)
Cu1A 0.0264(10) 0.0074(9) 0.0135(9) -0.0003(7) 0.0128(8) 0.0000(8)
Cu2A 0.0229(9) 0.0007(8) 0.0111(8) 0.0002(7) 0.0103(7) -0.0004(7)
Cu1B 0.0374(12) 0.0102(10) 0.0224(10) 0.0007(8) 0.0093(9) 0.0016(9)
Cu2B 0.0338(11) 0.0094(9) 0.0208(10) 0.0003(8) 0.0100(8) 0.0004(8)
F1 0.041(4) 0.018(3) 0.039(4) 0.001(3) 0.024(3) 0.002(3)
F2 0.054(4) 0.026(4) 0.037(4) 0.000(3) 0.029(3) 0.000(3)
F3 0.046(4) 0.021(3) 0.038(4) -0.004(3) 0.021(3) -0.002(3)
F4 0.048(4) 0.024(4) 0.046(4) -0.009(3) 0.022(3) -0.004(3)
F5 0.050(4) 0.026(4) 0.040(4) -0.005(3) 0.018(3) 0.004(3)
F6 0.047(4) 0.024(3) 0.034(3) -0.002(3) 0.031(3) 0.000(3)
F7 0.042(4) 0.021(3) 0.028(3) 0.000(3) 0.022(3) 0.003(3)
F8 0.052(4) 0.018(3) 0.028(3) 0.003(3) 0.023(3) 0.003(3)
F9 0.053(4) 0.018(3) 0.032(3) 0.000(3) 0.022(3) 0.002(3)
F10 0.045(4) 0.022(3) 0.025(3) 0.003(3) 0.020(3) 0.007(3)
F11 0.044(4) 0.015(3) 0.033(3) 0.003(3) 0.018(3) 0.003(3)
F12 0.047(4) 0.023(3) 0.036(4) 0.002(3) 0.023(3) 0.006(3)
F13 0.051(4) 0.025(4) 0.041(4) 0.003(3) 0.010(3) -0.004(3)
F14 0.052(4) 0.019(4) 0.041(4) 0.001(3) 0.012(3) 0.001(3)
F15 0.051(4) 0.031(4) 0.038(4) 0.003(3) 0.019(3) -0.003(3)
F16 0.047(4) 0.025(4) 0.034(4) 0.000(3) 0.013(3) -0.003(3)
F17 0.058(4) 0.023(4) 0.040(4) 0.000(3) 0.011(3) 0.001(3)
F18 0.058(4) 0.025(4) 0.037(4) -0.001(3) 0.018(3) -0.004(3)
F25 0.063(4) 0.023(4) 0.037(4) -0.003(3) 0.013(3) 0.000(3)
F26 0.059(4) 0.027(4) 0.040(4) -0.002(3) 0.013(3) 0.002(3)
F27 0.062(4) 0.025(4) 0.036(4) -0.001(3) 0.014(3) -0.004(3)
F28 0.062(4) 0.021(4) 0.043(4) -0.003(3) 0.013(3) 0.001(3)
F29 0.063(4) 0.034(4) 0.045(4) -0.002(3) 0.013(3) -0.004(3)
F30 0.056(4) 0.029(4) 0.036(4) -0.001(3) 0.026(3) -0.001(3)
N1A 0.027(2) 0.009(2) 0.017(2) 0.000(2) 0.012(2) 0.002(2)
N2A 0.025(2) 0.008(2) 0.016(2) 0.000(2) 0.010(2) 0.003(2)
N3A 0.023(2) 0.006(2) 0.014(2) 0.000(2) 0.011(2) 0.001(2)
N4A 0.023(2) 0.005(2) 0.015(2) 0.001(2) 0.009(2) 0.000(2)
N1B 0.028(3) 0.013(3) 0.019(3) 0.001(2) 0.011(3) -0.002(3)
N2B 0.026(3) 0.009(3) 0.014(3) 0.003(2) 0.012(2) 0.000(2)
N3B 0.024(3) 0.007(3) 0.014(3) 0.003(2) 0.013(3) 0.001(3)
N4B 0.022(3) 0.007(2) 0.014(2) 0.003(2) 0.012(2) 0.000(2)
N1C 0.038(3) 0.015(2) 0.025(2) 0.000(2) 0.009(2) 0.001(2)
N2C 0.036(2) 0.013(2) 0.022(2) 0.001(2) 0.011(2) 0.001(2)
N3C 0.035(3) 0.011(2) 0.022(2) 0.002(2) 0.011(2) 0.001(2)
N4C 0.035(2) 0.011(2) 0.023(2) 0.002(2) 0.009(2) 0.000(2)
N1D 0.040(3) 0.018(3) 0.026(3) -0.001(3) 0.011(3) -0.004(3)
N2D 0.038(3) 0.017(3) 0.022(3) 0.003(2) 0.015(3) -0.003(3)
N3D 0.035(3) 0.015(3) 0.023(3) 0.001(3) 0.012(3) 0.001(3)
N4D 0.035(3) 0.013(3) 0.023(3) 0.000(2) 0.012(2) 0.001(2)
O1S 0.120(9) 0.102(9) 0.098(9) -0.001(8) 0.003(8) -0.001(8)
P1 0.040(2) 0.0118(19) 0.029(2) -0.0042(16) 0.0240(19) -0.0005(17)
P2 0.042(2) 0.0092(19) 0.0227(19) 0.0027(15) 0.0207(18) 0.0042(17)
P3 0.045(2) 0.015(2) 0.028(2) -0.0016(17) 0.0154(19) -0.0014(18)
P5 0.055(3) 0.018(2) 0.034(2) -0.0010(18) 0.013(2) 0.000(2)

loop_
_atom_type_symbol
_atom_type_description
_atom_type_scat_dispersion_real
_atom_type_scat_dispersion_imag
_atom_type_scat_source
C C 0.0033 0.0016 'International Tables Vol C Tables 4.2.6.8 and 6.1.1.4'
Cu Cu 0.3201 1.2651 'International Tables Vol C Tables 4.2.6.8 and 6.1.1.4'
F F 0.0171 0.0103 'International Tables Vol C Tables 4.2.6.8 and 6.1.1.4'
N N 0.0061 0.0033 'International Tables Vol C Tables 4.2.6.8 and 6.1.1.4'
P P 0.1023 0.0942 'International Tables Vol C Tables 4.2.6.8 and 6.1.1.4'
H H 0.0000 0.0000 'International Tables Vol C Tables 4.2.6.8 and 6.1.1.4'
O O 0.0106 0.0060 'International Tables Vol C Tables 4.2.6.8 and 6.1.1.4'

loop_
_geom_angle_atom_site_label_1
_geom_angle_atom_site_label_2
_geom_angle_atom_site_label_3
_geom_angle
_geom_angle_site_symmetry_1
_geom_angle_site_symmetry_3
_geom_angle_publ_flag
C2A C1A H1A1 109.5 . . ?
C2A C1A H1A2 109.5 . . ?
H1A1 C1A H1A2 109.5 . . ?
C2A C1A H1A3 109.5 . . ?
H1A1 C1A H1A3 109.5 . . ?
H1A2 C1A H1A3 109.5 . . ?
C1A C2A C3A 112.7(13) . . ?
C1A C2A H2A1 109.1 . . ?
C3A C2A H2A1 109.1 . . ?
C1A C2A H2A2 109.1 . . ?
C3A C2A H2A2 109.1 . . ?
H2A1 C2A H2A2 107.8 . . ?
C4A C3A C2A 110.6(12) . . ?
C4A C3A H3A1 109.5 . . ?
C2A C3A H3A1 109.5 . . ?
C4A C3A H3A2 109.5 . . ?
C2A C3A H3A2 109.5 . . ?
H3A1 C3A H3A2 108.1 . . ?
C5A C4A C3A 116.1(12) . . ?
C5A C4A H4A1 108.3 . . ?
C3A C4A H4A1 108.3 . . ?
C5A C4A H4A2 108.3 . . ?
C3A C4A H4A2 108.3 . . ?
H4A1 C4A H4A2 107.4 . . ?
N1A C5A C6A 120.4(13) . . ?
N1A C5A C4A 117.2(13) . . ?
C6A C5A C4A 122.4(13) . . ?
C7A C6A C5A 119.7(14) . . ?
C7A C6A H6A 120.2 . . ?
C5A C6A H6A 120.2 . . ?
C6A C7A C8A 121.4(14) . . ?
C6A C7A H7A 119.3 . . ?
C8A C7A H7A 119.3 . . ?
C7A C8A C9A 115.9(13) . . ?
C7A C8A H8A 122.1 . . ?
C9A C8A H8A 122.1 . . ?
N1A C9A C8A 123.4(13) . . ?
N1A C9A C10A 115.8(12) . . ?
C8A C9A C10A 120.8(13) . . ?
N2A C10A C11A 119.7(13) . . ?
N2A C10A C9A 116.9(12) . . ?
C11A C10A C9A 123.4(13) . . ?
C12A C11A C10A 118.4(13) . . ?
C12A C11A H11A 120.8 . . ?
C10A C11A H11A 120.8 . . ?
C11A C12A C13A 122.2(13) . . ?
C11A C12A H12A 118.9 . . ?
C13A C12A H12A 118.9 . . ?
C14A C13A C12A 117.8(13) . . ?
C14A C13A H13A 121.1 . . ?
C12A C13A H13A 121.1 . . ?
N2A C14A C13A 120.5(13) . . ?
N2A C14A C15A 118.2(12) . . ?
C13A C14A C15A 121.4(13) . . ?
N3A C15A C14A 112.0(11) . . ?
N3A C15A H15A 109.2 . . ?
C14A C15A H15A 109.2 . . ?
N3A C15A H15B 109.2 . . ?
C14A C15A H15B 109.2 . . ?
H15A C15A H15B 107.9 . . ?
N3A C16A C18A 116.3(12) . . ?
N3A C16A C17A 123.7(12) . . ?
C18A C16A C17A 119.9(12) . . ?
C16A C17A H17A 109.5 . . ?
C16A C17A H17B 109.5 . . ?
H17A C17A H17B 109.5 . . ?
C16A C17A H17C 109.5 . . ?
H17A C17A H17C 109.5 . . ?
H17B C17A H17C 109.5 . . ?
N4A C18A C19A 122.7(13) . . ?
N4A C18A C16A 115.2(12) . . ?
C19A C18A C16A 122.1(12) . . ?
C18A C19A C20A 118.4(13) . . ?
C18A C19A H19A 120.8 . . ?
C20A C19A H19A 120.8 . . ?
C21A C20A C19A 118.5(13) . . ?
C21A C20A H20A 120.8 . . ?
C19A C20A H20A 120.8 . . ?
C20A C21A C22A 119.3(13) . . ?
C20A C21A H21A 120.3 . . ?
C22A C21A H21A 120.3 . . ?
N4A C22A C21A 122.0(13) . . ?
N4A C22A C22B 117.2(12) . . ?
C21A C22A C22B 120.7(13) . . ?
C2B C1B H1B1 109.5 . . ?
C2B C1B H1B2 109.5 . . ?
H1B1 C1B H1B2 109.5 . . ?
C2B C1B H1B3 109.5 . . ?
H1B1 C1B H1B3 109.5 . . ?
H1B2 C1B H1B3 109.5 . . ?
C3B C2B C1B 115.5(15) . . ?
C3B C2B H2B1 108.4 . . ?
C1B C2B H2B1 108.4 . . ?
C3B C2B H2B2 108.4 . . ?
C1B C2B H2B2 108.4 . . ?
H2B1 C2B H2B2 107.5 . . ?
C2B C3B C4B 116.0(14) . . ?
C2B C3B H3B1 108.3 . . ?
C4B C3B H3B1 108.3 . . ?
C2B C3B H3B2 108.3 . . ?
C4B C3B H3B2 108.3 . . ?
H3B1 C3B H3B2 107.4 . . ?
C5B C4B C3B 112.0(12) . . ?
C5B C4B H4B1 109.2 . . ?
C3B C4B H4B1 109.2 . . ?
C5B C4B H4B2 109.2 . . ?
C3B C4B H4B2 109.2 . . ?
H4B1 C4B H4B2 107.9 . . ?
N1B C5B C6B 120.1(14) . . ?
N1B C5B C4B 119.1(13) . . ?
C6B C5B C4B 120.6(14) . . ?
C7B C6B C5B 120.2(14) . . ?
C7B C6B H6B 119.9 . . ?
C5B C6B H6B 119.9 . . ?
C8B C7B C6B 118.6(14) . . ?
C8B C7B H7B 120.7 . . ?
C6B C7B H7B 120.7 . . ?
C7B C8B C9B 118.9(14) . . ?
C7B C8B H8B 120.6 . . ?
C9B C8B H8B 120.6 . . ?
N1B C9B C8B 123.0(13) . . ?
N1B C9B C10B 114.5(13) . . ?
C8B C9B C10B 122.4(13) . . ?
N2B C10B C11B 123.9(13) . . ?
N2B C10B C9B 115.2(12) . . ?
C11B C10B C9B 120.9(13) . . ?
C12B C11B C10B 115.9(13) . . ?
C12B C11B H11B 122.1 . . ?
C10B C11B H11B 122.1 . . ?
C11B C12B C13B 122.3(13) . . ?
C11B C12B H12B 118.8 . . ?
C13B C12B H12B 118.8 . . ?
C12B C13B C14B 118.2(13) . . ?
C12B C13B H13B 120.9 . . ?
C14B C13B H13B 120.9 . . ?
N2B C14B C13B 121.8(13) . . ?
N2B C14B C15B 118.8(12) . . ?
C13B C14B C15B 119.2(12) . . ?
N3B C15B C14B 113.5(11) . . ?
N3B C15B H15C 108.9 . . ?
C14B C15B H15C 108.9 . . ?
N3B C15B H15D 108.9 . . ?
C14B C15B H15D 108.9 . . ?
H15C C15B H15D 107.7 . . ?
N3B C16B C18B 116.8(12) . . ?
N3B C16B C17B 122.7(12) . . ?
C18B C16B C17B 120.5(12) . . ?
C16B C17B H17D 109.5 . . ?
C16B C17B H17E 109.5 . . ?
H17D C17B H17E 109.5 . . ?
C16B C17B H17F 109.5 . . ?
H17D C17B H17F 109.5 . . ?
H17E C17B H17F 109.5 . . ?
N4B C18B C19B 120.4(12) . . ?
N4B C18B C16B 115.2(12) . . ?
C19B C18B C16B 124.3(13) . . ?
C20B C19B C18B 121.1(13) . . ?
C20B C19B H19B 119.4 . . ?
C18B C19B H19B 119.4 . . ?
C19B C20B C21B 118.7(13) . . ?
C19B C20B H20B 120.7 . . ?
C21B C20B H20B 120.7 . . ?
C22B C21B C20B 118.8(13) . . ?
C22B C21B H21B 120.6 . . ?
C20B C21B H21B 120.6 . . ?
N4B C22B C21B 121.6(13) . . ?
N4B C22B C22A 117.4(12) . . ?
C21B C22B C22A 121.0(12) . . ?
C2C C1C H1C1 109.5 . . ?
C2C C1C H1C2 109.5 . . ?
H1C1 C1C H1C2 109.5 . . ?
C2C C1C H1C3 109.5 . . ?
H1C1 C1C H1C3 109.5 . . ?
H1C2 C1C H1C3 109.5 . . ?
C3C C2C C1C 114.5(16) . . ?
C3C C2C H2C1 108.6 . . ?
C1C C2C H2C1 108.6 . . ?
C3C C2C H2C2 108.6 . . ?
C1C C2C H2C2 108.6 . . ?
H2C1 C2C H2C2 107.6 . . ?
C2C C3C C4C 110.7(15) . . ?
C2C C3C H3C1 109.5 . . ?
C4C C3C H3C1 109.5 . . ?
C2C C3C H3C2 109.5 . . ?
C4C C3C H3C2 109.5 . . ?
H3C1 C3C H3C2 108.1 . . ?
C5C C4C C3C 112.6(14) . . ?
C5C C4C H4C1 109.1 . . ?
C3C C4C H4C1 109.1 . . ?
C5C C4C H4C2 109.1 . . ?
C3C C4C H4C2 109.1 . . ?
H4C1 C4C H4C2 107.8 . . ?
C6C C5C N1C 122.1(16) . . ?
C6C C5C C4C 122.0(16) . . ?
N1C C5C C4C 115.8(14) . . ?
C5C C6C C7C 121.8(16) . . ?
C5C C6C H6C 119.1 . . ?
C7C C6C H6C 119.1 . . ?
C8C C7C C6C 116.9(15) . . ?
C8C C7C H7C 121.6 . . ?
C6C C7C H7C 121.6 . . ?
C7C C8C C9C 118.8(16) . . ?
C7C C8C H8C 120.6 . . ?
C9C C8C H8C 120.6 . . ?
N1C C9C C8C 123.4(15) . . ?
N1C C9C C10C 114.4(13) . . ?
C8C C9C C10C 122.1(15) . . ?
N2C C10C C11C 121.3(14) . . ?
N2C C10C C9C 115.4(13) . . ?
C11C C10C C9C 123.1(14) . . ?
C12C C11C C10C 118.9(14) . . ?
C12C C11C H11C 120.6 . . ?
C10C C11C H11C 120.6 . . ?
C11C C12C C13C 119.5(15) . . ?
C11C C12C H12C 120.3 . . ?
C13C C12C H12C 120.3 . . ?
C14C C13C C12C 120.2(15) . . ?
C14C C13C H13C 119.9 . . ?
C12C C13C H13C 119.9 . . ?
C13C C14C N2C 122.1(14) . . ?
C13C C14C C15C 122.6(14) . . ?
N2C C14C C15C 115.0(13) . . ?
N3C C15C C14C 112.5(12) . . ?
N3C C15C H15E 109.1 . . ?
C14C C15C H15E 109.1 . . ?
N3C C15C H15F 109.1 . . ?
C14C C15C H15F 109.1 . . ?
H15E C15C H15F 107.8 . . ?
N3C C16C C18C 114.6(13) . . ?
N3C C16C C17C 126.4(14) . . ?
C18C C16C C17C 118.9(13) . . ?
C16C C17C H17G 109.5 . . ?
C16C C17C H17H 109.5 . . ?
H17G C17C H17H 109.5 . . ?
C16C C17C H17I 109.5 . . ?
H17G C17C H17I 109.5 . . ?
H17H C17C H17I 109.5 . . ?
N4C C18C C19C 122.0(14) . . ?
N4C C18C C16C 116.2(13) . . ?
C19C C18C C16C 121.8(14) . . ?
C20C C19C C18C 118.5(15) . . ?
C20C C19C H19C 120.7 . . ?
C18C C19C H19C 120.7 . . ?
C19C C20C C21C 119.4(15) . . ?
C19C C20C H20C 120.3 . . ?
C21C C20C H20C 120.3 . . ?
C22C C21C C20C 118.4(15) . . ?
C22C C21C H21C 120.8 . . ?
C20C C21C H21C 120.8 . . ?
N4C C22C C21C 123.6(14) . . ?
N4C C22C C22D 115.1(13) . . ?
C21C C22C C22D 121.2(14) . . ?
C2D C1D H1D1 109.5 . . ?
C2D C1D H1D2 109.5 . . ?
H1D1 C1D H1D2 109.5 . . ?
C2D C1D H1D3 109.5 . . ?
H1D1 C1D H1D3 109.5 . . ?
H1D2 C1D H1D3 109.5 . . ?
C3D C2D C1D 112.7(13) . . ?
C3D C2D H2D1 109.1 . . ?
C1D C2D H2D1 109.1 . . ?
C3D C2D H2D2 109.1 . . ?
C1D C2D H2D2 109.1 . . ?
H2D1 C2D H2D2 107.8 . . ?
C4D C3D C2D 110.3(14) . . ?
C4D C3D H3D1 109.6 . . ?
C2D C3D H3D1 109.6 . . ?
C4D C3D H3D2 109.6 . . ?
C2D C3D H3D2 109.6 . . ?
H3D1 C3D H3D2 108.1 . . ?
C3D C4D C5D 115.4(14) . . ?
C3D C4D H4D1 108.4 . . ?
C5D C4D H4D1 108.4 . . ?
C3D C4D H4D2 108.4 . . ?
C5D C4D H4D2 108.4 . . ?
H4D1 C4D H4D2 107.5 . . ?
N1D C5D C6D 119.7(15) . . ?
N1D C5D C4D 118.9(14) . . ?
C6D C5D C4D 121.2(15) . . ?
C7D C6D C5D 119.0(16) . . ?
C7D C6D H6D 120.5 . . ?
C5D C6D H6D 120.5 . . ?
C6D C7D C8D 120.4(16) . . ?
C6D C7D H7D 119.8 . . ?
C8D C7D H7D 119.8 . . ?
C9D C8D C7D 116.7(15) . . ?
C9D C8D H8D 121.7 . . ?
C7D C8D H8D 121.7 . . ?
N1D C9D C8D 125.0(15) . . ?
N1D C9D C10D 112.8(14) . . ?
C8D C9D C10D 122.1(15) . . ?
N2D C10D C11D 118.9(14) . . ?
N2D C10D C9D 118.8(13) . . ?
C11D C10D C9D 122.3(14) . . ?
C10D C11D C12D 121.2(15) . . ?
C10D C11D H11D 119.4 . . ?
C12D C11D H11D 119.4 . . ?
C11D C12D C13D 115.0(14) . . ?
C11D C12D H12D 122.5 . . ?
C13D C12D H12D 122.5 . . ?
C14D C13D C12D 121.0(15) . . ?
C14D C13D H13D 119.5 . . ?
C12D C13D H13D 119.5 . . ?
N2D C14D C13D 121.1(15) . . ?
N2D C14D C15D 117.5(13) . . ?
C13D C14D C15D 121.2(14) . . ?
N3D C15D C14D 108.9(12) . . ?
N3D C15D H15G 109.9 . . ?
C14D C15D H15G 109.9 . . ?
N3D C15D H15H 109.9 . . ?
C14D C15D H15H 109.9 . . ?
H15G C15D H15H 108.3 . . ?
N3D C16D C18D 116.5(14) . . ?
N3D C16D C17D 121.7(14) . . ?
C18D C16D C17D 121.8(14) . . ?
C16D C17D H17J 109.5 . . ?
C16D C17D H17K 109.5 . . ?
H17J C17D H17K 109.5 . . ?
C16D C17D H17L 109.5 . . ?
H17J C17D H17L 109.5 . . ?
H17K C17D H17L 109.5 . . ?
N4D C18D C19D 121.0(15) . . ?
N4D C18D C16D 115.9(14) . . ?
C19D C18D C16D 123.1(14) . . ?
C18D C19D C20D 118.8(15) . . ?
C18D C19D H19D 120.6 . . ?
C20D C19D H19D 120.6 . . ?
C21D C20D C19D 120.2(15) . . ?
C21D C20D H20D 119.9 . . ?
C19D C20D H20D 119.9 . . ?
C20D C21D C22D 117.1(15) . . ?
C20D C21D H21D 121.5 . . ?
C22D C21D H21D 121.5 . . ?
N4D C22D C21D 122.8(14) . . ?
N4D C22D C22C 116.9(14) . . ?
C21D C22D C22C 120.3(14) . . ?
N2B Cu1A N1B 82.2(5) 2_755 2_755 ?
N2B Cu1A N1A 113.6(5) 2_755 . ?
N1B Cu1A N1A 135.9(5) 2_755 . ?
N2B Cu1A N2A 136.7(5) 2_755 . ?
N1B Cu1A N2A 114.5(5) 2_755 . ?
N1A Cu1A N2A 82.8(5) . . ?
N3A Cu2A N4B 116.9(4) . 2_755 ?
N3A Cu2A N3B 139.1(5) . 2_755 ?
N4B Cu2A N3B 80.5(4) 2_755 2_755 ?
N3A Cu2A N4A 80.7(4) . . ?
N4B Cu2A N4A 139.0(5) 2_755 . ?
N3B Cu2A N4A 111.1(4) 2_755 . ?
N1C Cu1B N2C 83.0(5) . . ?
N1C Cu1B N1D 133.7(6) . 2_655 ?
N2C Cu1B N1D 117.6(5) . 2_655 ?
N1C Cu1B N2D 117.3(5) . 2_655 ?
N2C Cu1B N2D 130.1(5) . 2_655 ?
N1D Cu1B N2D 82.0(5) 2_655 2_655 ?
N3D Cu2B N3C 135.5(5) 2_655 . ?
N3D Cu2B N4C 117.6(5) 2_655 . ?
N3C Cu2B N4C 80.9(5) . . ?
N3D Cu2B N4D 81.8(5) 2_655 2_655 ?
N3C Cu2B N4D 113.0(5) . 2_655 ?
N4C Cu2B N4D 136.8(5) . 2_655 ?
C5A N1A C9A 119.2(12) . . ?
C5A N1A Cu1A 128.1(10) . . ?
C9A N1A Cu1A 110.9(9) . . ?
C14A N2A C10A 121.5(12) . . ?
C14A N2A Cu1A 126.7(10) . . ?
C10A N2A Cu1A 110.2(9) . . ?
C16A N3A C15A 118.1(11) . . ?
C16A N3A Cu2A 114.0(9) . . ?
C15A N3A Cu2A 127.7(9) . . ?
C18A N4A C22A 119.0(12) . . ?
C18A N4A Cu2A 112.1(9) . . ?
C22A N4A Cu2A 126.1(9) . . ?
C9B N1B C5B 119.2(13) . . ?
C9B N1B Cu1A 112.7(10) . 2_755 ?
C5B N1B Cu1A 126.1(10) . 2_755 ?
C14B N2B C10B 117.8(11) . . ?
C14B N2B Cu1A 128.8(9) . 2_755 ?
C10B N2B Cu1A 112.1(9) . 2_755 ?
C16B N3B C15B 119.0(11) . . ?
C16B N3B Cu2A 113.8(9) . 2_755 ?
C15B N3B Cu2A 126.7(9) . 2_755 ?
C18B N4B C22B 119.4(11) . . ?
C18B N4B Cu2A 112.7(9) . 2_755 ?
C22B N4B Cu2A 126.9(9) . 2_755 ?
C9C N1C C5C 116.8(14) . . ?
C9C N1C Cu1B 111.8(11) . . ?
C5C N1C Cu1B 129.4(11) . . ?
C10C N2C C14C 117.8(13) . . ?
C10C N2C Cu1B 111.9(10) . . ?
C14C N2C Cu1B 129.1(10) . . ?
C16C N3C C15C 117.9(13) . . ?
C16C N3C Cu2B 115.8(10) . . ?
C15C N3C Cu2B 126.3(9) . . ?
C22C N4C C18C 117.8(13) . . ?
C22C N4C Cu2B 129.8(10) . . ?
C18C N4C Cu2B 112.4(10) . . ?
C9D N1D C5D 119.2(14) . . ?
C9D N1D Cu1B 115.7(11) . 2_655 ?
C5D N1D Cu1B 124.4(11) . 2_655 ?
C14D N2D C10D 122.3(13) . . ?
C14D N2D Cu1B 128.0(11) . 2_655 ?
C10D N2D Cu1B 109.5(10) . 2_655 ?
C16D N3D C15D 118.0(13) . . ?
C16D N3D Cu2B 113.2(10) . 2_655 ?
C15D N3D Cu2B 128.1(10) . 2_655 ?
C22D N4D C18D 119.6(13) . . ?
C22D N4D Cu2B 126.9(10) . 2_655 ?
C18D N4D Cu2B 111.2(10) . 2_655 ?
F5 P1 F3 89.6(5) . . ?
F5 P1 F4 91.0(6) . . ?
F3 P1 F4 178.9(6) . . ?
F5 P1 F6 89.7(5) . . ?
F3 P1 F6 89.5(5) . . ?
F4 P1 F6 89.6(5) . . ?
F5 P1 F1 179.5(6) . . ?
F3 P1 F1 89.9(5) . . ?
F4 P1 F1 89.4(5) . . ?
F6 P1 F1 90.0(5) . . ?
F5 P1 F2 90.1(5) . . ?
F3 P1 F2 89.5(5) . . ?
F4 P1 F2 91.4(5) . . ?
F6 P1 F2 179.0(6) . . ?
F1 P1 F2 90.3(5) . . ?
F9 P2 F8 91.1(5) . . ?
F9 P2 F10 89.9(5) . . ?
F8 P2 F10 178.9(5) . . ?
F9 P2 F12 90.7(5) . . ?
F8 P2 F12 89.7(5) . . ?
F10 P2 F12 90.9(5) . . ?
F9 P2 F7 89.8(5) . . ?
F8 P2 F7 89.3(5) . . ?
F10 P2 F7 90.1(5) . . ?
F12 P2 F7 178.9(6) . . ?
F9 P2 F11 178.5(5) . . ?
F8 P2 F11 90.1(5) . . ?
F10 P2 F11 88.8(5) . . ?
F12 P2 F11 90.1(5) . . ?
F7 P2 F11 89.5(5) . . ?
F13 P3 F18 89.2(6) . . ?
F13 P3 F16 179.4(6) . . ?
F18 P3 F16 90.8(6) . . ?
F13 P3 F17 90.8(6) . . ?
F18 P3 F17 91.5(6) . . ?
F16 P3 F17 89.8(6) . . ?
F13 P3 F15 89.9(6) . . ?
F18 P3 F15 178.5(6) . . ?
F16 P3 F15 90.0(5) . . ?
F17 P3 F15 89.8(6) . . ?
F13 P3 F14 89.5(6) . . ?
F18 P3 F14 89.1(6) . . ?
F16 P3 F14 89.8(6) . . ?
F17 P3 F14 179.3(6) . . ?
F15 P3 F14 89.6(6) . . ?
F27 P5 F28 89.2(6) . . ?
F27 P5 F29 88.6(6) . . ?
F28 P5 F29 89.7(6) . . ?
F27 P5 F26 89.6(6) . . ?
F28 P5 F26 90.0(6) . . ?
F29 P5 F26 178.1(6) . . ?
F27 P5 F25 89.9(6) . . ?
F28 P5 F25 178.4(7) . . ?
F29 P5 F25 91.7(6) . . ?
F26 P5 F25 88.7(6) . . ?
F27 P5 F30 177.6(6) . . ?
F28 P5 F30 91.0(6) . . ?
F29 P5 F30 93.8(6) . . ?
F26 P5 F30 88.0(5) . . ?
F25 P5 F30 89.7(5) . . ?

loop_
_geom_bond_atom_site_label_1
_geom_bond_atom_site_label_2
_geom_bond_distance
_geom_bond_site_symmetry_2
_geom_bond_publ_flag
C1A C2A 1.51(2) . ?
C1A H1A1 0.9800 . ?
C1A H1A2 0.9800 . ?
C1A H1A3 0.9800 . ?
C2A C3A 1.52(2) . ?
C2A H2A1 0.9900 . ?
C2A H2A2 0.9900 . ?
C3A C4A 1.51(2) . ?
C3A H3A1 0.9900 . ?
C3A H3A2 0.9900 . ?
C4A C5A 1.50(2) . ?
C4A H4A1 0.9900 . ?
C4A H4A2 0.9900 . ?
C5A N1A 1.336(18) . ?
C5A C6A 1.41(2) . ?
C6A C7A 1.37(2) . ?
C6A H6A 0.9500 . ?
C7A C8A 1.39(2) . ?
C7A H7A 0.9500 . ?
C8A C9A 1.41(2) . ?
C8A H8A 0.9500 . ?
C9A N1A 1.371(18) . ?
C9A C10A 1.49(2) . ?
C10A N2A 1.349(18) . ?
C10A C11A 1.405(19) . ?
C11A C12A 1.33(2) . ?
C11A H11A 0.9500 . ?
C12A C13A 1.38(2) . ?
C12A H12A 0.9500 . ?
C13A C14A 1.385(19) . ?
C13A H13A 0.9500 . ?
C14A N2A 1.326(18) . ?
C14A C15A 1.497(19) . ?
C15A N3A 1.457(17) . ?
C15A H15A 0.9900 . ?
C15A H15B 0.9900 . ?
C16A N3A 1.306(18) . ?
C16A C18A 1.488(19) . ?
C16A C17A 1.510(19) . ?
C17A H17A 0.9800 . ?
C17A H17B 0.9800 . ?
C17A H17C 0.9800 . ?
C18A N4A 1.340(18) . ?
C18A C19A 1.382(19) . ?
C19A C20A 1.42(2) . ?
C19A H19A 0.9500 . ?
C20A C21A 1.38(2) . ?
C20A H20A 0.9500 . ?
C21A C22A 1.397(19) . ?
C21A H21A 0.9500 . ?
C22A N4A 1.347(18) . ?
C22A C22B 1.477(19) . ?
C1B C2B 1.52(2) . ?
C1B H1B1 0.9800 . ?
C1B H1B2 0.9800 . ?
C1B H1B3 0.9800 . ?
C2B C3B 1.52(2) . ?
C2B H2B1 0.9900 . ?
C2B H2B2 0.9900 . ?
C3B C4B 1.54(2) . ?
C3B H3B1 0.9900 . ?
C3B H3B2 0.9900 . ?
C4B C5B 1.51(2) . ?
C4B H4B1 0.9900 . ?
C4B H4B2 0.9900 . ?
C5B N1B 1.374(19) . ?
C5B C6B 1.41(2) . ?
C6B C7B 1.40(2) . ?
C6B H6B 0.9500 . ?
C7B C8B 1.38(2) . ?
C7B H7B 0.9500 . ?
C8B C9B 1.41(2) . ?
C8B H8B 0.9500 . ?
C9B N1B 1.335(19) . ?
C9B C10B 1.49(2) . ?
C10B N2B 1.359(18) . ?
C10B C11B 1.425(19) . ?
C11B C12B 1.37(2) . ?
C11B H11B 0.9500 . ?
C12B C13B 1.37(2) . ?
C12B H12B 0.9500 . ?
C13B C14B 1.425(19) . ?
C13B H13B 0.9500 . ?
C14B N2B 1.338(18) . ?
C14B C15B 1.476(19) . ?
C15B N3B 1.462(17) . ?
C15B H15C 0.9900 . ?
C15B H15D 0.9900 . ?
C16B N3B 1.309(18) . ?
C16B C18B 1.460(19) . ?
C16B C17B 1.492(19) . ?
C17B H17D 0.9800 . ?
C17B H17E 0.9800 . ?
C17B H17F 0.9800 . ?
C18B N4B 1.367(18) . ?
C18B C19B 1.400(19) . ?
C19B C20B 1.369(19) . ?
C19B H19B 0.9500 . ?
C20B C21B 1.42(2) . ?
C20B H20B 0.9500 . ?
C21B C22B 1.396(19) . ?
C21B H21B 0.9500 . ?
C22B N4B 1.371(17) . ?
C1C C2C 1.55(3) . ?
C1C H1C1 0.9800 . ?
C1C H1C2 0.9800 . ?
C1C H1C3 0.9800 . ?
C2C C3C 1.47(2) . ?
C2C H2C1 0.9900 . ?
C2C H2C2 0.9900 . ?
C3C C4C 1.57(2) . ?
C3C H3C1 0.9900 . ?
C3C H3C2 0.9900 . ?
C4C C5C 1.52(2) . ?
C4C H4C1 0.9900 . ?
C4C H4C2 0.9900 . ?
C5C C6C 1.35(2) . ?
C5C N1C 1.36(2) . ?
C6C C7C 1.40(2) . ?
C6C H6C 0.9500 . ?
C7C C8C 1.38(2) . ?
C7C H7C 0.9500 . ?
C8C C9C 1.39(2) . ?
C8C H8C 0.9500 . ?
C9C N1C 1.35(2) . ?
C9C C10C 1.50(2) . ?
C10C N2C 1.361(19) . ?
C10C C11C 1.43(2) . ?
C11C C12C 1.37(2) . ?
C11C H11C 0.9500 . ?
C12C C13C 1.39(2) . ?
C12C H12C 0.9500 . ?
C13C C14C 1.36(2) . ?
C13C H13C 0.9500 . ?
C14C N2C 1.38(2) . ?
C14C C15C 1.49(2) . ?
C15C N3C 1.489(19) . ?
C15C H15E 0.9900 . ?
C15C H15F 0.9900 . ?
C16C N3C 1.294(19) . ?
C16C C18C 1.50(2) . ?
C16C C17C 1.50(2) . ?
C17C H17G 0.9800 . ?
C17C H17H 0.9800 . ?
C17C H17I 0.9800 . ?
C18C N4C 1.35(2) . ?
C18C C19C 1.42(2) . ?
C19C C20C 1.36(2) . ?
C19C H19C 0.9500 . ?
C20C C21C 1.41(2) . ?
C20C H20C 0.9500 . ?
C21C C22C 1.37(2) . ?
C21C H21C 0.9500 . ?
C22C N4C 1.342(19) . ?
C22C C22D 1.48(2) . ?
C1D C2D 1.56(2) . ?
C1D H1D1 0.9800 . ?
C1D H1D2 0.9800 . ?
C1D H1D3 0.9800 . ?
C2D C3D 1.53(2) . ?
C2D H2D1 0.9900 . ?
C2D H2D2 0.9900 . ?
C3D C4D 1.48(2) . ?
C3D H3D1 0.9900 . ?
C3D H3D2 0.9900 . ?
C4D C5D 1.53(2) . ?
C4D H4D1 0.9900 . ?
C4D H4D2 0.9900 . ?
C5D N1D 1.39(2) . ?
C5D C6D 1.40(2) . ?
C6D C7D 1.39(2) . ?
C6D H6D 0.9500 . ?
C7D C8D 1.39(2) . ?
C7D H7D 0.9500 . ?
C8D C9D 1.38(2) . ?
C8D H8D 0.9500 . ?
C9D N1D 1.31(2) . ?
C9D C10D 1.50(2) . ?
C10D N2D 1.37(2) . ?
C10D C11D 1.39(2) . ?
C11D C12D 1.40(2) . ?
C11D H11D 0.9500 . ?
C12D C13D 1.45(2) . ?
C12D H12D 0.9500 . ?
C13D C14D 1.35(2) . ?
C13D H13D 0.9500 . ?
C14D N2D 1.309(19) . ?
C14D C15D 1.52(2) . ?
C15D N3D 1.48(2) . ?
C15D H15G 0.9900 . ?
C15D H15H 0.9900 . ?
C16D N3D 1.34(2) . ?
C16D C18D 1.44(2) . ?
C16D C17D 1.52(2) . ?
C17D H17J 0.9800 . ?
C17D H17K 0.9800 . ?
C17D H17L 0.9800 . ?
C18D N4D 1.37(2) . ?
C18D C19D 1.40(2) . ?
C19D C20D 1.41(2) . ?
C19D H19D 0.9500 . ?
C20D C21D 1.40(2) . ?
C20D H20D 0.9500 . ?
C21D C22D 1.42(2) . ?
C21D H21D 0.9500 . ?
C22D N4D 1.34(2) . ?
Cu1A N2B 2.021(11) 2_755 ?
Cu1A N1B 2.030(12) 2_755 ?
Cu1A N1A 2.044(12) . ?
Cu1A N2A 2.087(11) . ?
Cu2A N3A 2.040(11) . ?
Cu2A N4B 2.040(11) 2_755 ?
Cu2A N3B 2.052(11) 2_755 ?
Cu2A N4A 2.062(11) . ?
Cu1B N1C 2.011(13) . ?
Cu1B N2C 2.015(13) . ?
Cu1B N1D 2.030(13) 2_655 ?
Cu1B N2D 2.058(12) 2_655 ?
Cu2B N3D 2.004(13) 2_655 ?
Cu2B N3C 2.030(13) . ?
Cu2B N4C 2.035(12) . ?
Cu2B N4D 2.042(13) 2_655 ?
F1 P1 1.607(10) . ?
F2 P1 1.609(10) . ?
F3 P1 1.601(10) . ?
F4 P1 1.603(10) . ?
F5 P1 1.597(11) . ?
F6 P1 1.605(9) . ?
F7 P2 1.609(9) . ?
F8 P2 1.603(10) . ?
F9 P2 1.596(10) . ?
F10 P2 1.603(10) . ?
F11 P2 1.623(9) . ?
F12 P2 1.604(10) . ?
F13 P3 1.574(11) . ?
F14 P3 1.611(10) . ?
F15 P3 1.608(10) . ?
F16 P3 1.597(11) . ?
F17 P3 1.599(10) . ?
F18 P3 1.580(11) . ?
F25 P5 1.626(11) . ?
F26 P5 1.612(11) . ?
F27 P5 1.597(11) . ?
F28 P5 1.601(11) . ?
F29 P5 1.603(12) . ?
F30 P5 1.656(10) . ?
N1B Cu1A 2.030(12) 2_755 ?
N2B Cu1A 2.021(11) 2_755 ?
N3B Cu2A 2.052(11) 2_755 ?
N4B Cu2A 2.040(11) 2_755 ?
N1D Cu1B 2.030(13) 2_655 ?
N2D Cu1B 2.058(12) 2_655 ?
N3D Cu2B 2.004(13) 2_655 ?
N4D Cu2B 2.042(13) 2_655 ?
